data_4329265
loop_
_publ_author_name
'J\"urgen Bauer'
'R\"udiger Bertermann'
'Holger Braunschweig'
'Katrin Gruss'
'Florian Hupp'
'Thomas Kramer'

_publ_contact_author_address
; Institut fuer Anorganische Chemie
Universitaet Wuerzburg
Am Hubland
97074 Wuerzburg, Germany
;
_publ_contact_author_email H.Braunschweig@mail.uni-wuerzburg.de
_publ_contact_author_fax +49-931-8884623
_publ_contact_author_name 'Prof. Dr. Holger Braunschweig'
_publ_contact_author_phone +49-931-8885260
_publ_section_title
;
 New Metal-Only Lewis Pairs: Elucidating the Electronic Influence of
 N-Heterocyclic Carbenes and Phosphines on the Dative Pt-Al Bond
;
_journal_name_full 'Inorganic Chemistry'
_journal_page_first 5617
_journal_page_last 5626
_journal_paper_doi 10.1021/ic300531b
_journal_volume 51
_journal_year 2012
_chemical_formula_moiety 'C30 H42 Al Cl3 N2 P Pt, C7 H8'
_chemical_formula_sum 'C37 H50 Al Cl3 N2 P Pt'
_chemical_formula_weight 882.18
_chemical_name_common
;
?
;
_chemical_name_systematic
; 
?
;
_space_group_IT_number 14
_symmetry_cell_setting monoclinic
_symmetry_space_group_name_Hall '-P 2yn'
_symmetry_space_group_name_H-M 'P 1 21/n 1'
_atom_sites_solution_hydrogens geom
_atom_sites_solution_primary direct
_atom_sites_solution_secondary difmap
_audit_creation_method SHELXL-97
_cell_angle_alpha 90.00
_cell_angle_beta 100.4370(10)
_cell_angle_gamma 90.00
_cell_formula_units_Z 4
_cell_length_a 10.7618(3)
_cell_length_b 16.4437(4)
_cell_length_c 22.3018(5)
_cell_measurement_reflns_used 7957
_cell_measurement_temperature 100(2)
_cell_measurement_theta_max 24.94
_cell_measurement_theta_min 2.29
_cell_volume 3881.31(17)
_computing_cell_refinement 'Saint+ ver. 7.68A (Bruker AXS)'
_computing_data_collection 'APEX2 ver. 2010.3 (Bruker AXS)'
_computing_data_reduction 'Saint+ ver. 7.68A (Bruker AXS)'
_computing_molecular_graphics 'XP ver. 5.1 (Bruker AXS, 1998)'
_computing_publication_material 'SHELXL-97 (Sheldrick, 2008)'
_computing_structure_refinement 'SHELXL-97 (Sheldrick, 1997)'
_computing_structure_solution 'SHELXS-97 (Sheldrick, 1990)'
_diffrn_ambient_temperature 100(2)
_diffrn_measured_fraction_theta_full 0.999
_diffrn_measured_fraction_theta_max 0.998
_diffrn_measurement_device_type 'Bruker APEX-II CCD'
_diffrn_measurement_method '\f and \w scans'
_diffrn_radiation_monochromator 'multi-layer mirror'
_diffrn_radiation_source 'rotating anode'
_diffrn_radiation_type MoK\a
_diffrn_radiation_wavelength 0.71073
_diffrn_reflns_av_R_equivalents 0.0731
_diffrn_reflns_av_sigmaI/netI 0.0492
_diffrn_reflns_limit_h_max 13
_diffrn_reflns_limit_h_min -13
_diffrn_reflns_limit_k_max 20
_diffrn_reflns_limit_k_min -20
_diffrn_reflns_limit_l_max 27
_diffrn_reflns_limit_l_min -27
_diffrn_reflns_number 58605
_diffrn_reflns_theta_full 26.00
_diffrn_reflns_theta_max 26.40
_diffrn_reflns_theta_min 1.55
_exptl_absorpt_coefficient_mu 3.913
_exptl_absorpt_correction_T_max 0.7454
_exptl_absorpt_correction_T_min 0.6163
_exptl_absorpt_correction_type multi-scan
_exptl_absorpt_process_details 'Sadabs 2008/1 (Brucker 2008)'
_exptl_crystal_colour yellow
_exptl_crystal_density_diffrn 1.510
_exptl_crystal_description block
_exptl_crystal_F_000 1772
_exptl_crystal_size_max 0.37
_exptl_crystal_size_mid 0.16
_exptl_crystal_size_min 0.15
_refine_diff_density_max 0.912
_refine_diff_density_min -0.571
_refine_diff_density_rms 0.114
_refine_ls_extinction_method none
_refine_ls_goodness_of_fit_ref 0.884
_refine_ls_hydrogen_treatment constr
_refine_ls_matrix_type full
_refine_ls_number_parameters 483
_refine_ls_number_reflns 7949
_refine_ls_number_restraints 153
_refine_ls_restrained_S_all 0.876
_refine_ls_R_factor_all 0.0443
_refine_ls_R_factor_gt 0.0288
_refine_ls_shift/su_max 0.008
_refine_ls_shift/su_mean 0.001
_refine_ls_structure_factor_coef Fsqd
_refine_ls_weighting_details 'calc w=1/[\s^2^(Fo^2^)+(0.0310P)^2^+7.9479P] where P=(Fo^2^+2Fc^2^)/3'
_refine_ls_weighting_scheme calc
_refine_ls_wR_factor_gt 0.0604
_refine_ls_wR_factor_ref 0.0664
_reflns_number_gt 6390
_reflns_number_total 7949
_reflns_threshold_expression >2sigma(I)
_cod_data_source_file ic300531b_si_001_2.cif
_cod_data_source_block 19
_cod_database_code 4329265

loop_
_symmetry_equiv_pos_as_xyz
'x, y, z'
'-x+1/2, y+1/2, -z+1/2'
'-x, -y, -z'
'x-1/2, -y-1/2, z-1/2'

loop_
_atom_site_label
_atom_site_type_symbol
_atom_site_fract_x
_atom_site_fract_y
_atom_site_fract_z
_atom_site_U_iso_or_equiv
_atom_site_adp_type
_atom_site_occupancy
_atom_site_symmetry_multiplicity
_atom_site_calc_flag
_atom_site_refinement_flags
_atom_site_disorder_assembly
_atom_site_disorder_group
Pt1_1 Pt 0.459832(13) 0.909561(8) 0.210258(7) 0.01450(5) Uani 1 1 d . . .
Al1_1 Al 0.55225(11) 1.03988(7) 0.23226(5) 0.0177(2) Uani 1 1 d . . .
Cl1_1 Cl 0.74686(9) 1.05570(6) 0.22256(5) 0.0270(2) Uani 1 1 d . . .
Cl2_1 Cl 0.54529(10) 1.07786(6) 0.32420(5) 0.0272(2) Uani 1 1 d . . .
Cl3_1 Cl 0.45110(9) 1.12977(6) 0.17081(5) 0.0233(2) Uani 1 1 d . . .
P1_1 P 0.24965(9) 0.94013(6) 0.19957(5) 0.0178(2) Uani 1 1 d . . .
C31_2 C 0.1663(4) 0.8409(2) 0.1823(2) 0.0248(9) Uani 1 1 d . . .
H31_2 H 0.0827 0.8527 0.1560 0.030 Uiso 1 1 calc R . .
C32_2 C 0.1407(4) 0.7931(2) 0.2373(2) 0.0317(11) Uani 1 1 d . . .
H32A_2 H 0.0947 0.7431 0.2234 0.047 Uiso 1 1 calc R . .
H32B_2 H 0.0898 0.8262 0.2603 0.047 Uiso 1 1 calc R . .
H32C_2 H 0.2211 0.7792 0.2636 0.047 Uiso 1 1 calc R . .
C33_2 C 0.2404(4) 0.7872(2) 0.1455(2) 0.0328(11) Uani 1 1 d . . .
H33A_2 H 0.3210 0.7717 0.1709 0.049 Uiso 1 1 calc R . .
H33B_2 H 0.2565 0.8172 0.1097 0.049 Uiso 1 1 calc R . .
H33C_2 H 0.1913 0.7381 0.1322 0.049 Uiso 1 1 calc R . .
C34_3 C 0.1814(4) 1.0054(3) 0.13480(19) 0.0255(9) Uani 1 1 d . . .
H34_3 H 0.2131 1.0616 0.1458 0.031 Uiso 1 1 calc R . .
C35_3 C 0.2296(4) 0.9832(3) 0.07639(19) 0.0305(10) Uani 1 1 d . . .
H35A_3 H 0.1904 0.9322 0.0599 0.046 Uiso 1 1 calc R . .
H35B_3 H 0.3216 0.9765 0.0856 0.046 Uiso 1 1 calc R . .
H35C_3 H 0.2078 1.0266 0.0462 0.046 Uiso 1 1 calc R . .
C36_3 C 0.0361(4) 1.0111(3) 0.1231(2) 0.0380(12) Uani 1 1 d . . .
H36A_3 H 0.0086 1.0560 0.0950 0.057 Uiso 1 1 calc R . .
H36B_3 H 0.0073 1.0207 0.1617 0.057 Uiso 1 1 calc R . .
H36C_3 H 0.0000 0.9600 0.1052 0.057 Uiso 1 1 calc R . .
C37_4 C 0.1890(4) 0.9834(2) 0.26542(19) 0.0273(10) Uani 1 1 d . . .
H37_4 H 0.0982 0.9674 0.2615 0.033 Uiso 1 1 calc R . .
C38_4 C 0.1960(5) 1.0777(3) 0.2667(2) 0.0381(12) Uani 1 1 d . . .
C39_4 C 0.2606(4) 0.9490(3) 0.3254(2) 0.0342(11) Uani 1 1 d . . .
H39A_4 H 0.3495 0.9653 0.3309 0.051 Uiso 1 1 calc R . .
H39B_4 H 0.2548 0.8895 0.3246 0.051 Uiso 1 1 calc R . .
H39C_4 H 0.2234 0.9700 0.3593 0.051 Uiso 1 1 calc R . .
C1_5 C 0.6286(3) 0.8547(2) 0.21686(18) 0.0160(8) Uani 1 1 d . . .
N2_5 N 0.6709(3) 0.81771(19) 0.16978(15) 0.0186(7) Uani 1 1 d . . .
C3_5 C 0.7790(4) 0.7723(2) 0.19068(19) 0.0236(9) Uani 1 1 d . . .
H3_5 H 0.8254 0.7409 0.1666 0.028 Uiso 1 1 calc R . .
C4_5 C 0.8052(4) 0.7812(2) 0.2516(2) 0.0242(9) Uani 1 1 d . . .
H4_5 H 0.8735 0.7572 0.2787 0.029 Uiso 1 1 calc R . .
N5_5 N 0.7134(3) 0.83231(18) 0.26720(14) 0.0180(7) Uani 1 1 d . . .
C11_6 C 0.5959(4) 0.8137(2) 0.10847(18) 0.0203(9) Uani 1 1 d . . .
C12_6 C 0.5993(4) 0.8775(2) 0.06796(18) 0.0212(9) Uani 1 1 d . . .
C13_6 C 0.5166(4) 0.8751(2) 0.01220(18) 0.0218(9) Uani 1 1 d . . .
H13_6 H 0.5171 0.9186 -0.0158 0.026 Uiso 1 1 calc R . .
C14_6 C 0.4330(4) 0.8105(2) -0.00342(18) 0.0226(9) Uani 1 1 d . . .
C15_6 C 0.4385(4) 0.7460(2) 0.03774(19) 0.0259(10) Uani 1 1 d . . .
H15_6 H 0.3845 0.7006 0.0270 0.031 Uiso 1 1 calc R . .
C16_6 C 0.5194(4) 0.7455(2) 0.09351(19) 0.0232(9) Uani 1 1 d . . .
C17_6 C 0.6887(4) 0.9481(3) 0.0829(2) 0.0347(11) Uani 1 1 d . . .
H17A_6 H 0.7110 0.9695 0.0452 0.052 Uiso 1 1 calc R . .
H17B_6 H 0.7654 0.9298 0.1102 0.052 Uiso 1 1 calc R . .
H17C_6 H 0.6479 0.9909 0.1030 0.052 Uiso 1 1 calc R . .
C18_6 C 0.3394(4) 0.8110(3) -0.06252(19) 0.0330(11) Uani 1 1 d . . .
H18A_6 H 0.3210 0.7549 -0.0763 0.050 Uiso 1 1 calc R . .
H18B_6 H 0.3750 0.8408 -0.0935 0.050 Uiso 1 1 calc R . .
H18C_6 H 0.2612 0.8375 -0.0563 0.050 Uiso 1 1 calc R . .
C19_6 C 0.5259(4) 0.6730(2) 0.1349(2) 0.0313(10) Uani 1 1 d . . .
H19A_6 H 0.6066 0.6450 0.1362 0.047 Uiso 1 1 calc R . .
H19B_6 H 0.4563 0.6358 0.1195 0.047 Uiso 1 1 calc R . .
H19C_6 H 0.5188 0.6910 0.1761 0.047 Uiso 1 1 calc R . .
C21_7 C 0.7037(4) 0.8546(2) 0.32853(18) 0.0197(9) Uani 1 1 d . . .
C22_7 C 0.6031(4) 0.8248(2) 0.35382(18) 0.0216(9) Uani 1 1 d . . .
C23_7 C 0.5911(4) 0.8509(2) 0.41151(19) 0.0258(10) Uani 1 1 d . . .
H23_7 H 0.5213 0.8322 0.4284 0.031 Uiso 1 1 calc R . .
C24_7 C 0.6775(4) 0.9034(2) 0.44570(19) 0.0273(10) Uani 1 1 d . . .
C25_7 C 0.7811(4) 0.9281(2) 0.42057(19) 0.0251(9) Uani 1 1 d . . .
H25_7 H 0.8436 0.9615 0.4442 0.030 Uiso 1 1 calc R . .
C26_7 C 0.7961(4) 0.9054(2) 0.36171(19) 0.0211(9) Uani 1 1 d . . .
C27_7 C 0.5133(4) 0.7612(3) 0.3217(2) 0.0303(10) Uani 1 1 d . . .
H27A_7 H 0.4628 0.7389 0.3502 0.045 Uiso 1 1 calc R . .
H27B_7 H 0.5618 0.7174 0.3070 0.045 Uiso 1 1 calc R . .
H27C_7 H 0.4572 0.7861 0.2871 0.045 Uiso 1 1 calc R . .
C28_7 C 0.6630(5) 0.9304(3) 0.5085(2) 0.0361(11) Uani 1 1 d . . .
H28A_7 H 0.6485 0.9893 0.5084 0.054 Uiso 1 1 calc R . .
H28B_7 H 0.7401 0.9173 0.5376 0.054 Uiso 1 1 calc R . .
H28C_7 H 0.5910 0.9022 0.5204 0.054 Uiso 1 1 calc R . .
C29_7 C 0.9108(4) 0.9324(2) 0.3371(2) 0.0260(10) Uani 1 1 d . . .
H29A_7 H 0.9474 0.9806 0.3594 0.039 Uiso 1 1 calc R . .
H29B_7 H 0.8862 0.9457 0.2937 0.039 Uiso 1 1 calc R . .
H29C_7 H 0.9734 0.8885 0.3420 0.039 Uiso 1 1 calc R . .
C1_8 C 0.3790(9) 0.7373(6) 0.4970(4) 0.026(2) Uani 0.546(8) 1 d PDU A 1
C2_8 C 0.3744(10) 0.8023(6) 0.5375(4) 0.028(2) Uani 0.546(8) 1 d PDU A 1
H2_8 H 0.4406 0.8085 0.5717 0.033 Uiso 0.546(8) 1 calc PR A 1
C3_8 C 0.2775(11) 0.8567(6) 0.5288(5) 0.032(3) Uani 0.546(8) 1 d PDU A 1
H3_8 H 0.2777 0.9003 0.5568 0.038 Uiso 0.546(8) 1 calc PR A 1
C4_8 C 0.1785(12) 0.8494(7) 0.4798(5) 0.037(3) Uani 0.546(8) 1 d PDU A 1
H4_8 H 0.1110 0.8875 0.4739 0.044 Uiso 0.546(8) 1 calc PR A 1
C5_8 C 0.1805(9) 0.7852(6) 0.4397(5) 0.031(2) Uani 0.546(8) 1 d PDU A 1
H5_8 H 0.1136 0.7793 0.4058 0.037 Uiso 0.546(8) 1 calc PR A 1
C6_8 C 0.2770(8) 0.7305(6) 0.4483(4) 0.027(2) Uani 0.546(8) 1 d PDU A 1
H6_8 H 0.2753 0.6865 0.4205 0.032 Uiso 0.546(8) 1 calc PR A 1
C7_8 C 0.4868(8) 0.6800(5) 0.5050(4) 0.036(2) Uani 0.546(8) 1 d PDU A 1
H7A_8 H 0.4558 0.6244 0.5082 0.053 Uiso 0.546(8) 1 calc PR A 1
H7B_8 H 0.5463 0.6937 0.5423 0.053 Uiso 0.546(8) 1 calc PR A 1
H7C_8 H 0.5296 0.6839 0.4699 0.053 Uiso 0.546(8) 1 calc PR A 1
C1_18 C 0.2166(12) 0.8257(7) 0.4872(5) 0.026(3) Uani 0.454(8) 1 d PDU A 2
C2_18 C 0.2268(11) 0.7613(7) 0.4470(5) 0.035(3) Uani 0.454(8) 1 d PDU A 2
H2_18 H 0.1634 0.7545 0.4117 0.042 Uiso 0.454(8) 1 calc PR A 2
C3_18 C 0.3255(13) 0.7083(8) 0.4574(6) 0.037(3) Uani 0.454(8) 1 d PDU A 2
H3_18 H 0.3311 0.6664 0.4287 0.044 Uiso 0.454(8) 1 calc PR A 2
C4_18 C 0.4180(13) 0.7144(8) 0.5092(6) 0.040(3) Uani 0.454(8) 1 d PDU A 2
H4_18 H 0.4845 0.6757 0.5174 0.048 Uiso 0.454(8) 1 calc PR A 2
C5_18 C 0.4109(12) 0.7785(8) 0.5489(6) 0.035(3) Uani 0.454(8) 1 d PDU A 2
H5_18 H 0.4756 0.7852 0.5837 0.042 Uiso 0.454(8) 1 calc PR A 2
C6_18 C 0.3127(11) 0.8318(7) 0.5387(5) 0.026(3) Uani 0.454(8) 1 d PDU A 2
H6_18 H 0.3091 0.8743 0.5672 0.031 Uiso 0.454(8) 1 calc PR A 2
C7_18 C 0.1130(9) 0.8860(6) 0.4747(4) 0.036(3) Uani 0.454(8) 1 d PDU A 2
H7A_18 H 0.0943 0.9064 0.5134 0.054 Uiso 0.454(8) 1 calc PR A 2
H7B_18 H 0.0375 0.8601 0.4513 0.054 Uiso 0.454(8) 1 calc PR A 2
H7C_18 H 0.1389 0.9313 0.4512 0.054 Uiso 0.454(8) 1 calc PR A 2

loop_
_atom_site_aniso_label
_atom_site_aniso_U_11
_atom_site_aniso_U_22
_atom_site_aniso_U_33
_atom_site_aniso_U_23
_atom_site_aniso_U_13
_atom_site_aniso_U_12
Pt1_1 0.01300(8) 0.01251(7) 0.01875(8) 0.00071(6) 0.00494(6) 0.00162(6)
Al1_1 0.0197(6) 0.0136(5) 0.0199(6) 0.0008(5) 0.0038(5) 0.0007(5)
Cl1_1 0.0190(5) 0.0242(5) 0.0379(6) -0.0010(4) 0.0058(5) -0.0030(4)
Cl2_1 0.0356(6) 0.0234(5) 0.0222(5) -0.0049(4) 0.0042(5) -0.0027(4)
Cl3_1 0.0228(5) 0.0184(5) 0.0276(5) 0.0061(4) 0.0014(4) -0.0007(4)
P1_1 0.0149(5) 0.0160(5) 0.0240(6) 0.0021(4) 0.0074(4) 0.0017(4)
C31_2 0.017(2) 0.021(2) 0.035(3) 0.0030(18) 0.0011(19) 0.0021(17)
C32_2 0.029(3) 0.020(2) 0.049(3) 0.004(2) 0.013(2) -0.0047(18)
C33_2 0.032(3) 0.020(2) 0.045(3) -0.007(2) 0.006(2) -0.0013(19)
C34_3 0.017(2) 0.026(2) 0.033(2) 0.0095(19) 0.0031(19) 0.0022(17)
C35_3 0.030(3) 0.035(3) 0.025(2) 0.010(2) 0.001(2) 0.003(2)
C36_3 0.022(2) 0.040(3) 0.051(3) 0.013(2) 0.005(2) 0.006(2)
C37_4 0.025(2) 0.026(2) 0.036(3) -0.0055(19) 0.019(2) -0.0019(18)
C38_4 0.041(3) 0.024(2) 0.056(3) -0.011(2) 0.027(3) 0.002(2)
C39_4 0.035(3) 0.040(3) 0.031(3) 0.001(2) 0.016(2) -0.005(2)
C1_5 0.0128(19) 0.0125(18) 0.024(2) 0.0028(15) 0.0075(17) -0.0029(15)
N2_5 0.0150(17) 0.0184(16) 0.0224(18) 0.0013(14) 0.0031(14) 0.0009(13)
C3_5 0.014(2) 0.021(2) 0.037(3) -0.0015(19) 0.0081(19) 0.0078(17)
C4_5 0.017(2) 0.021(2) 0.035(3) 0.0039(18) 0.0060(19) 0.0056(17)
N5_5 0.0153(17) 0.0180(16) 0.0211(18) 0.0051(13) 0.0045(14) 0.0031(13)
C11_6 0.018(2) 0.020(2) 0.025(2) -0.0056(17) 0.0078(18) 0.0041(16)
C12_6 0.018(2) 0.022(2) 0.026(2) -0.0026(17) 0.0095(18) -0.0019(17)
C13_6 0.024(2) 0.0188(19) 0.025(2) 0.0006(17) 0.0109(19) -0.0019(17)
C14_6 0.023(2) 0.025(2) 0.022(2) -0.0094(17) 0.0105(18) -0.0063(18)
C15_6 0.025(2) 0.027(2) 0.028(2) -0.0067(18) 0.0116(19) -0.0099(18)
C16_6 0.025(2) 0.017(2) 0.030(2) -0.0019(17) 0.0115(19) -0.0013(16)
C17_6 0.038(3) 0.029(2) 0.035(3) 0.007(2) 0.000(2) -0.013(2)
C18_6 0.036(3) 0.042(3) 0.021(2) -0.005(2) 0.004(2) -0.013(2)
C19_6 0.033(3) 0.024(2) 0.037(3) 0.0028(19) 0.008(2) -0.0044(19)
C21_7 0.020(2) 0.0158(19) 0.023(2) 0.0059(16) 0.0035(18) 0.0063(16)
C22_7 0.018(2) 0.021(2) 0.025(2) 0.0088(17) 0.0014(18) 0.0051(16)
C23_7 0.024(2) 0.026(2) 0.029(2) 0.0121(19) 0.010(2) 0.0057(18)
C24_7 0.032(2) 0.024(2) 0.027(2) 0.0048(19) 0.007(2) 0.0088(19)
C25_7 0.025(2) 0.022(2) 0.028(2) 0.0000(17) 0.0036(19) 0.0072(17)
C26_7 0.017(2) 0.0148(18) 0.032(2) 0.0056(18) 0.0068(18) 0.0029(16)
C27_7 0.028(2) 0.035(2) 0.028(2) 0.008(2) 0.004(2) -0.003(2)
C28_7 0.042(3) 0.035(3) 0.035(3) -0.003(2) 0.015(2) 0.003(2)
C29_7 0.017(2) 0.027(2) 0.034(3) -0.0030(19) 0.0054(19) -0.0001(17)
C1_8 0.027(5) 0.026(5) 0.023(5) 0.003(4) 0.002(3) -0.002(3)
C2_8 0.034(7) 0.031(6) 0.019(5) -0.001(4) 0.008(4) -0.002(4)
C3_8 0.040(6) 0.031(6) 0.026(5) -0.002(5) 0.009(4) 0.002(4)
C4_8 0.041(7) 0.026(7) 0.041(6) 0.005(5) 0.001(4) 0.004(4)
C5_8 0.026(5) 0.032(6) 0.030(5) 0.004(4) -0.005(4) -0.004(4)
C6_8 0.025(7) 0.027(7) 0.027(5) 0.000(5) 0.001(4) -0.008(4)
C7_8 0.040(5) 0.023(5) 0.038(5) -0.002(4) -0.006(4) 0.005(4)
C1_18 0.035(7) 0.015(6) 0.025(5) 0.004(5) -0.002(4) -0.014(4)
C2_18 0.051(11) 0.028(9) 0.024(6) -0.007(6) 0.000(6) -0.015(5)
C3_18 0.053(9) 0.027(7) 0.035(6) -0.005(6) 0.021(5) -0.013(5)
C4_18 0.043(9) 0.034(8) 0.045(7) 0.007(6) 0.015(5) 0.000(5)
C5_18 0.031(7) 0.045(8) 0.027(6) 0.005(5) 0.001(5) -0.003(5)
C6_18 0.033(8) 0.025(8) 0.017(5) -0.002(5) -0.001(5) -0.012(4)
C7_18 0.038(6) 0.028(6) 0.037(6) 0.007(5) -0.005(5) -0.009(4)

loop_
_atom_type_symbol
_atom_type_description
_atom_type_scat_dispersion_real
_atom_type_scat_dispersion_imag
_atom_type_scat_source
C C 0.0033 0.0016 'International Tables Vol C Tables 4.2.6.8 and 6.1.1.4'
H H 0.0000 0.0000 'International Tables Vol C Tables 4.2.6.8 and 6.1.1.4'
N N 0.0061 0.0033 'International Tables Vol C Tables 4.2.6.8 and 6.1.1.4'
Al Al 0.0645 0.0514 'International Tables Vol C Tables 4.2.6.8 and 6.1.1.4'
P P 0.1023 0.0942 'International Tables Vol C Tables 4.2.6.8 and 6.1.1.4'
Cl Cl 0.1484 0.1585 'International Tables Vol C Tables 4.2.6.8 and 6.1.1.4'
Pt Pt -1.7033 8.3905 'International Tables Vol C Tables 4.2.6.8 and 6.1.1.4'

loop_
_geom_angle_atom_site_label_1
_geom_angle_atom_site_label_2
_geom_angle_atom_site_label_3
_geom_angle
C1_5 Pt1_1 P1_1 165.97(10)
C1_5 Pt1_1 Al1_1 92.90(10)
P1_1 Pt1_1 Al1_1 101.09(4)
Cl2_1 Al1_1 Cl1_1 105.16(6)
Cl2_1 Al1_1 Cl3_1 107.65(6)
Cl1_1 Al1_1 Cl3_1 103.85(6)
Cl2_1 Al1_1 Pt1_1 111.84(6)
Cl1_1 Al1_1 Pt1_1 117.72(6)
Cl3_1 Al1_1 Pt1_1 109.92(5)
C34_3 P1_1 C37_4 104.5(2)
C34_3 P1_1 C31_2 103.8(2)
C37_4 P1_1 C31_2 105.87(19)
C34_3 P1_1 Pt1_1 117.13(13)
C37_4 P1_1 Pt1_1 119.04(15)
C31_2 P1_1 Pt1_1 104.99(13)
C32_2 C31_2 C33_2 108.8(3)
C32_2 C31_2 P1_1 115.8(3)
C33_2 C31_2 P1_1 109.8(3)
C32_2 C31_2 H31_2 107.4
C33_2 C31_2 H31_2 107.4
P1_1 C31_2 H31_2 107.4
C31_2 C32_2 H32A_2 109.5
C31_2 C32_2 H32B_2 109.5
H32A_2 C32_2 H32B_2 109.5
C31_2 C32_2 H32C_2 109.5
H32A_2 C32_2 H32C_2 109.5
H32B_2 C32_2 H32C_2 109.5
C31_2 C33_2 H33A_2 109.5
C31_2 C33_2 H33B_2 109.5
H33A_2 C33_2 H33B_2 109.5
C31_2 C33_2 H33C_2 109.5
H33A_2 C33_2 H33C_2 109.5
H33B_2 C33_2 H33C_2 109.5
C35_3 C34_3 C36_3 111.1(4)
C35_3 C34_3 P1_1 112.3(3)
C36_3 C34_3 P1_1 114.6(3)
C35_3 C34_3 H34_3 106.1
C36_3 C34_3 H34_3 106.1
P1_1 C34_3 H34_3 106.1
C34_3 C35_3 H35A_3 109.5
C34_3 C35_3 H35B_3 109.5
H35A_3 C35_3 H35B_3 109.5
C34_3 C35_3 H35C_3 109.5
H35A_3 C35_3 H35C_3 109.5
H35B_3 C35_3 H35C_3 109.5
C34_3 C36_3 H36A_3 109.5
C34_3 C36_3 H36B_3 109.5
H36A_3 C36_3 H36B_3 109.5
C34_3 C36_3 H36C_3 109.5
H36A_3 C36_3 H36C_3 109.5
H36B_3 C36_3 H36C_3 109.5
C39_4 C37_4 C38_4 109.8(4)
C39_4 C37_4 P1_1 110.9(3)
C38_4 C37_4 P1_1 112.0(3)
C39_4 C37_4 H37_4 108.0
C38_4 C37_4 H37_4 108.0
P1_1 C37_4 H37_4 108.0
C37_4 C39_4 H39A_4 109.5
C37_4 C39_4 H39B_4 109.5
H39A_4 C39_4 H39B_4 109.5
C37_4 C39_4 H39C_4 109.5
H39A_4 C39_4 H39C_4 109.5
H39B_4 C39_4 H39C_4 109.5
N2_5 C1_5 N5_5 104.3(3)
N2_5 C1_5 Pt1_1 124.6(3)
N5_5 C1_5 Pt1_1 130.0(3)
C1_5 N2_5 C3_5 111.0(3)
C1_5 N2_5 C11_6 122.5(3)
C3_5 N2_5 C11_6 125.3(3)
C4_5 C3_5 N2_5 106.8(3)
C4_5 C3_5 H3_5 126.6
N2_5 C3_5 H3_5 126.6
C3_5 C4_5 N5_5 106.9(3)
C3_5 C4_5 H4_5 126.5
N5_5 C4_5 H4_5 126.5
C1_5 N5_5 C4_5 110.9(3)
C1_5 N5_5 C21_7 124.2(3)
C4_5 N5_5 C21_7 124.8(3)
C12_6 C11_6 C16_6 122.4(4)
C12_6 C11_6 N2_5 120.0(3)
C16_6 C11_6 N2_5 117.6(3)
C11_6 C12_6 C13_6 118.2(4)
C11_6 C12_6 C17_6 121.9(4)
C13_6 C12_6 C17_6 119.9(4)
C12_6 C13_6 C14_6 121.5(4)
C12_6 C13_6 H13_6 119.2
C14_6 C13_6 H13_6 119.2
C13_6 C14_6 C15_6 117.7(4)
C13_6 C14_6 C18_6 120.9(4)
C15_6 C14_6 C18_6 121.4(4)
C16_6 C15_6 C14_6 122.7(4)
C16_6 C15_6 H15_6 118.7
C14_6 C15_6 H15_6 118.7
C15_6 C16_6 C11_6 117.3(4)
C15_6 C16_6 C19_6 120.5(4)
C11_6 C16_6 C19_6 122.1(4)
C12_6 C17_6 H17A_6 109.5
C12_6 C17_6 H17B_6 109.5
H17A_6 C17_6 H17B_6 109.5
C12_6 C17_6 H17C_6 109.5
H17A_6 C17_6 H17C_6 109.5
H17B_6 C17_6 H17C_6 109.5
C14_6 C18_6 H18A_6 109.5
C14_6 C18_6 H18B_6 109.5
H18A_6 C18_6 H18B_6 109.5
C14_6 C18_6 H18C_6 109.5
H18A_6 C18_6 H18C_6 109.5
H18B_6 C18_6 H18C_6 109.5
C16_6 C19_6 H19A_6 109.5
C16_6 C19_6 H19B_6 109.5
H19A_6 C19_6 H19B_6 109.5
C16_6 C19_6 H19C_6 109.5
H19A_6 C19_6 H19C_6 109.5
H19B_6 C19_6 H19C_6 109.5
C22_7 C21_7 C26_7 121.6(4)
C22_7 C21_7 N5_5 119.3(4)
C26_7 C21_7 N5_5 119.1(3)
C23_7 C22_7 C21_7 118.5(4)
C23_7 C22_7 C27_7 119.6(4)
C21_7 C22_7 C27_7 121.8(4)
C22_7 C23_7 C24_7 122.4(4)
C22_7 C23_7 H23_7 118.8
C24_7 C23_7 H23_7 118.8
C23_7 C24_7 C25_7 117.6(4)
C23_7 C24_7 C28_7 121.4(4)
C25_7 C24_7 C28_7 120.9(4)
C24_7 C25_7 C26_7 122.3(4)
C24_7 C25_7 H25_7 118.8
C26_7 C25_7 H25_7 118.8
C25_7 C26_7 C21_7 117.5(4)
C25_7 C26_7 C29_7 120.3(4)
C21_7 C26_7 C29_7 122.2(4)
C22_7 C27_7 H27A_7 109.5
C22_7 C27_7 H27B_7 109.5
H27A_7 C27_7 H27B_7 109.5
C22_7 C27_7 H27C_7 109.5
H27A_7 C27_7 H27C_7 109.5
H27B_7 C27_7 H27C_7 109.5
C24_7 C28_7 H28A_7 109.5
C24_7 C28_7 H28B_7 109.5
H28A_7 C28_7 H28B_7 109.5
C24_7 C28_7 H28C_7 109.5
H28A_7 C28_7 H28C_7 109.5
H28B_7 C28_7 H28C_7 109.5
C26_7 C29_7 H29A_7 109.5
C26_7 C29_7 H29B_7 109.5
H29A_7 C29_7 H29B_7 109.5
C26_7 C29_7 H29C_7 109.5
H29A_7 C29_7 H29C_7 109.5
H29B_7 C29_7 H29C_7 109.5
C6_8 C1_8 C2_8 116.5(7)
C6_8 C1_8 C7_8 121.9(5)
C2_8 C1_8 C7_8 121.6(5)
C3_8 C2_8 C1_8 121.6(7)
C3_8 C2_8 H2_8 119.2
C1_8 C2_8 H2_8 119.2
C2_8 C3_8 C4_8 121.0(8)
C2_8 C3_8 H3_8 119.5
C4_8 C3_8 H3_8 119.5
C3_8 C4_8 C5_8 118.3(8)
C3_8 C4_8 H4_8 120.8
C5_8 C4_8 H4_8 120.8
C6_8 C5_8 C4_8 120.9(7)
C6_8 C5_8 H5_8 119.5
C4_8 C5_8 H5_8 119.5
C5_8 C6_8 C1_8 121.7(7)
C5_8 C6_8 H6_8 119.2
C1_8 C6_8 H6_8 119.2
C6_18 C1_18 C2_18 116.4(7)
C6_18 C1_18 C7_18 121.6(5)
C2_18 C1_18 C7_18 121.9(5)
C3_18 C2_18 C1_18 121.5(7)
C3_18 C2_18 H2_18 119.2
C1_18 C2_18 H2_18 119.2
C2_18 C3_18 C4_18 121.1(8)
C2_18 C3_18 H3_18 119.5
C4_18 C3_18 H3_18 119.5
C3_18 C4_18 C5_18 118.2(9)
C3_18 C4_18 H4_18 120.9
C5_18 C4_18 H4_18 120.9
C6_18 C5_18 C4_18 121.0(8)
C6_18 C5_18 H5_18 119.5
C4_18 C5_18 H5_18 119.5
C5_18 C6_18 C1_18 121.7(7)
C5_18 C6_18 H6_18 119.2
C1_18 C6_18 H6_18 119.2
C1_18 C7_18 H7A_18 109.5
C1_18 C7_18 H7B_18 109.5
H7A_18 C7_18 H7B_18 109.5
C1_18 C7_18 H7C_18 109.5
H7A_18 C7_18 H7C_18 109.5
H7B_18 C7_18 H7C_18 109.5

loop_
_geom_bond_atom_site_label_1
_geom_bond_atom_site_label_2
_geom_bond_distance
Pt1_1 C1_5 2.009(4)
Pt1_1 P1_1 2.2871(10)
Pt1_1 Al1_1 2.3760(11)
Al1_1 Cl2_1 2.1576(15)
Al1_1 Cl1_1 2.1598(15)
Al1_1 Cl3_1 2.1696(15)
P1_1 C34_3 1.842(4)
P1_1 C37_4 1.854(4)
P1_1 C31_2 1.868(4)
C31_2 C32_2 1.524(6)
C31_2 C33_2 1.526(6)
C31_2 H31_2 1.0000
C32_2 H32A_2 0.9800
C32_2 H32B_2 0.9800
C32_2 H32C_2 0.9800
C33_2 H33A_2 0.9800
C33_2 H33B_2 0.9800
C33_2 H33C_2 0.9800
C34_3 C35_3 1.531(6)
C34_3 C36_3 1.541(6)
C34_3 H34_3 1.0000
C35_3 H35A_3 0.9800
C35_3 H35B_3 0.9800
C35_3 H35C_3 0.9800
C36_3 H36A_3 0.9800
C36_3 H36B_3 0.9800
C36_3 H36C_3 0.9800
C37_4 C39_4 1.527(6)
C37_4 C38_4 1.552(6)
C37_4 H37_4 1.0000
C39_4 H39A_4 0.9800
C39_4 H39B_4 0.9800
C39_4 H39C_4 0.9800
C1_5 N2_5 1.361(5)
C1_5 N5_5 1.363(5)
N2_5 C3_5 1.390(5)
N2_5 C11_6 1.458(5)
C3_5 C4_5 1.344(6)
C3_5 H3_5 0.9500
C4_5 N5_5 1.389(5)
C4_5 H4_5 0.9500
N5_5 C21_7 1.438(5)
C11_6 C12_6 1.389(5)
C11_6 C16_6 1.394(5)
C12_6 C13_6 1.392(6)
C12_6 C17_6 1.506(6)
C13_6 C14_6 1.396(5)
C13_6 H13_6 0.9500
C14_6 C15_6 1.397(6)
C14_6 C18_6 1.507(6)
C15_6 C16_6 1.383(6)
C15_6 H15_6 0.9500
C16_6 C19_6 1.502(5)
C17_6 H17A_6 0.9800
C17_6 H17B_6 0.9800
C17_6 H17C_6 0.9800
C18_6 H18A_6 0.9800
C18_6 H18B_6 0.9800
C18_6 H18C_6 0.9800
C19_6 H19A_6 0.9800
C19_6 H19B_6 0.9800
C19_6 H19C_6 0.9800
C21_7 C22_7 1.397(5)
C21_7 C26_7 1.403(6)
C22_7 C23_7 1.384(6)
C22_7 C27_7 1.513(6)
C23_7 C24_7 1.392(6)
C23_7 H23_7 0.9500
C24_7 C25_7 1.395(6)
C24_7 C28_7 1.504(6)
C25_7 C26_7 1.402(6)
C25_7 H25_7 0.9500
C26_7 C29_7 1.506(5)
C27_7 H27A_7 0.9800
C27_7 H27B_7 0.9800
C27_7 H27C_7 0.9800
C28_7 H28A_7 0.9800
C28_7 H28B_7 0.9800
C28_7 H28C_7 0.9800
C29_7 H29A_7 0.9800
C29_7 H29B_7 0.9800
C29_7 H29C_7 0.9800
C1_8 C6_8 1.403(7)
C1_8 C2_8 1.404(7)
C1_8 C7_8 1.480(10)
C2_8 C3_8 1.361(8)
C2_8 H2_8 0.9500
C3_8 C4_8 1.386(8)
C3_8 H3_8 0.9500
C4_8 C5_8 1.386(8)
C4_8 H4_8 0.9500
C5_8 C6_8 1.361(8)
C5_8 H5_8 0.9500
C6_8 H6_8 0.9500
C7_8 H7A_8 0.9800
C7_8 H7B_8 0.9800
C7_8 H7C_8 0.9800
C1_18 C6_18 1.404(7)
C1_18 C2_18 1.404(7)
C1_18 C7_18 1.480(10)
C2_18 C3_18 1.361(8)
C2_18 H2_18 0.9500
C3_18 C4_18 1.385(8)
C3_18 H3_18 0.9500
C4_18 C5_18 1.386(8)
C4_18 H4_18 0.9500
C5_18 C6_18 1.360(8)
C5_18 H5_18 0.9500
C6_18 H6_18 0.9500
C7_18 H7A_18 0.9800
C7_18 H7B_18 0.9800
C7_18 H7C_18 0.9800

loop_
_geom_torsion_atom_site_label_1
_geom_torsion_atom_site_label_2
_geom_torsion_atom_site_label_3
_geom_torsion_atom_site_label_4
_geom_torsion
C1_5 Pt1_1 Al1_1 Cl2_1 -104.24(12)
P1_1 Pt1_1 Al1_1 Cl2_1 74.72(6)
C1_5 Pt1_1 Al1_1 Cl1_1 17.69(12)
P1_1 Pt1_1 Al1_1 Cl1_1 -163.35(6)
C1_5 Pt1_1 Al1_1 Cl3_1 136.24(12)
P1_1 Pt1_1 Al1_1 Cl3_1 -44.80(6)
C1_5 Pt1_1 P1_1 C34_3 -118.6(5)
Al1_1 Pt1_1 P1_1 C34_3 65.73(17)
C1_5 Pt1_1 P1_1 C37_4 114.2(5)
Al1_1 Pt1_1 P1_1 C37_4 -61.53(16)
C1_5 Pt1_1 P1_1 C31_2 -4.0(5)
Al1_1 Pt1_1 P1_1 C31_2 -179.73(14)
C34_3 P1_1 C31_2 C32_2 -145.9(3)
C37_4 P1_1 C31_2 C32_2 -36.1(4)
Pt1_1 P1_1 C31_2 C32_2 90.6(3)
C34_3 P1_1 C31_2 C33_2 90.5(3)
C37_4 P1_1 C31_2 C33_2 -159.8(3)
Pt1_1 P1_1 C31_2 C33_2 -33.0(3)
C37_4 P1_1 C34_3 C35_3 175.4(3)
C31_2 P1_1 C34_3 C35_3 -73.8(3)
Pt1_1 P1_1 C34_3 C35_3 41.4(3)
C37_4 P1_1 C34_3 C36_3 -56.6(4)
C31_2 P1_1 C34_3 C36_3 54.2(4)
Pt1_1 P1_1 C34_3 C36_3 169.4(3)
C34_3 P1_1 C37_4 C39_4 -166.7(3)
C31_2 P1_1 C37_4 C39_4 84.0(3)
Pt1_1 P1_1 C37_4 C39_4 -33.7(3)
C34_3 P1_1 C37_4 C38_4 -43.6(4)
C31_2 P1_1 C37_4 C38_4 -152.9(3)
Pt1_1 P1_1 C37_4 C38_4 89.4(3)
P1_1 Pt1_1 C1_5 N2_5 69.2(6)
Al1_1 Pt1_1 C1_5 N2_5 -115.0(3)
P1_1 Pt1_1 C1_5 N5_5 -97.2(5)
Al1_1 Pt1_1 C1_5 N5_5 78.6(3)
N5_5 C1_5 N2_5 C3_5 0.8(4)
Pt1_1 C1_5 N2_5 C3_5 -168.4(3)
N5_5 C1_5 N2_5 C11_6 168.9(3)
Pt1_1 C1_5 N2_5 C11_6 -0.4(5)
C1_5 N2_5 C3_5 C4_5 -0.3(4)
C11_6 N2_5 C3_5 C4_5 -168.0(3)
N2_5 C3_5 C4_5 N5_5 -0.3(4)
N2_5 C1_5 N5_5 C4_5 -1.0(4)
Pt1_1 C1_5 N5_5 C4_5 167.5(3)
N2_5 C1_5 N5_5 C21_7 -177.3(3)
Pt1_1 C1_5 N5_5 C21_7 -8.9(5)
C3_5 C4_5 N5_5 C1_5 0.8(4)
C3_5 C4_5 N5_5 C21_7 177.1(4)
C1_5 N2_5 C11_6 C12_6 85.8(5)
C3_5 N2_5 C11_6 C12_6 -107.8(4)
C1_5 N2_5 C11_6 C16_6 -92.3(4)
C3_5 N2_5 C11_6 C16_6 74.1(5)
C16_6 C11_6 C12_6 C13_6 4.5(6)
N2_5 C11_6 C12_6 C13_6 -173.5(3)
C16_6 C11_6 C12_6 C17_6 -175.7(4)
N2_5 C11_6 C12_6 C17_6 6.3(6)
C11_6 C12_6 C13_6 C14_6 -0.6(6)
C17_6 C12_6 C13_6 C14_6 179.5(4)
C12_6 C13_6 C14_6 C15_6 -2.7(6)
C12_6 C13_6 C14_6 C18_6 176.8(4)
C13_6 C14_6 C15_6 C16_6 2.5(6)
C18_6 C14_6 C15_6 C16_6 -177.0(4)
C14_6 C15_6 C16_6 C11_6 1.1(6)
C14_6 C15_6 C16_6 C19_6 -177.2(4)
C12_6 C11_6 C16_6 C15_6 -4.8(6)
N2_5 C11_6 C16_6 C15_6 173.3(3)
C12_6 C11_6 C16_6 C19_6 173.6(4)
N2_5 C11_6 C16_6 C19_6 -8.4(6)
C1_5 N5_5 C21_7 C22_7 65.5(5)
C4_5 N5_5 C21_7 C22_7 -110.3(4)
C1_5 N5_5 C21_7 C26_7 -115.0(4)
C4_5 N5_5 C21_7 C26_7 69.2(5)
C26_7 C21_7 C22_7 C23_7 4.4(6)
N5_5 C21_7 C22_7 C23_7 -176.1(3)
C26_7 C21_7 C22_7 C27_7 -171.5(4)
N5_5 C21_7 C22_7 C27_7 8.0(5)
C21_7 C22_7 C23_7 C24_7 -2.1(6)
C27_7 C22_7 C23_7 C24_7 173.9(4)
C22_7 C23_7 C24_7 C25_7 -1.8(6)
C22_7 C23_7 C24_7 C28_7 -179.5(4)
C23_7 C24_7 C25_7 C26_7 3.5(6)
C28_7 C24_7 C25_7 C26_7 -178.7(4)
C24_7 C25_7 C26_7 C21_7 -1.4(6)
C24_7 C25_7 C26_7 C29_7 -178.9(4)
C22_7 C21_7 C26_7 C25_7 -2.7(5)
N5_5 C21_7 C26_7 C25_7 177.8(3)
C22_7 C21_7 C26_7 C29_7 174.8(4)
N5_5 C21_7 C26_7 C29_7 -4.7(5)
C6_8 C1_8 C2_8 C3_8 -1.4(18)
C7_8 C1_8 C2_8 C3_8 177.6(13)
C1_8 C2_8 C3_8 C4_8 1(2)
C2_8 C3_8 C4_8 C5_8 0(2)
C3_8 C4_8 C5_8 C6_8 0(2)
C4_8 C5_8 C6_8 C1_8 -1(2)
C2_8 C1_8 C6_8 C5_8 1.6(19)
C7_8 C1_8 C6_8 C5_8 -177.4(13)
C6_18 C1_18 C2_18 C3_18 -1(2)
C7_18 C1_18 C2_18 C3_18 176.9(16)
C1_18 C2_18 C3_18 C4_18 2(3)
C2_18 C3_18 C4_18 C5_18 -3(2)
C3_18 C4_18 C5_18 C6_18 3(2)
C4_18 C5_18 C6_18 C1_18 -2(2)
C2_18 C1_18 C6_18 C5_18 0(2)
C7_18 C1_18 C6_18 C5_18 -177.1(16)
